data_7248176
loop_
_publ_author_name
'Andren, Max'
'Bosch, Eric'
'Krueger, Herman R.'
'Groeneman, Ryan H.'

_publ_section_title
;
 Achieving a series of solid-state [2 + 2] cycloaddition reactions
 involving 1,2-bis(2-pyridyl)ethylene within halogen-bonded co-crystals
;
_journal_issue 10
_journal_name_full CrystEngComm
_journal_page_first 1349
_journal_page_last 1352
_journal_paper_doi 10.1039/D4CE00097H
_journal_volume 26
_journal_year 2024
_chemical_formula_moiety 'C12 H10 N2, 2(C6 Cl5 I)'
_chemical_formula_sum 'C24 H10 Cl10 I2 N2'
_chemical_formula_weight 934.695
_chemical_name_systematic '(E)-1,2-bis(2-pyridyl)ethene and pentachloroiodobenzene cocrystal'
_chemical_properties_physical Photo-sensitive
_space_group_crystal_system monoclinic
_space_group_IT_number 13
_space_group_name_Hall '-P 2yc'
_space_group_name_H-M_alt 'P 1 2/c 1'
_symmetry_Int_Tables_number 13
_atom_sites_solution_primary iterative
_audit_creation_date 2023-12-14
_audit_creation_method
;
Olex2 1.5
(compiled 2022.04.07 svn.rca3783a0 for OlexSys, GUI svn.r6498)
;
_audit_update_record
;
2023-12-14 deposited with the CCDC.	2024-02-07 downloaded from the CCDC.
;
_cell_angle_alpha 90
_cell_angle_beta 104.512(2)
_cell_angle_gamma 90
_cell_formula_units_Z 2
_cell_length_a 14.3117(4)
_cell_length_b 3.9776(1)
_cell_length_c 26.9681(5)
_cell_measurement_reflns_used 4330
_cell_measurement_temperature 299.63(10)
_cell_measurement_theta_max 76.9020
_cell_measurement_theta_min 3.1690
_cell_volume 1486.21(6)
_computing_molecular_graphics 'Olex2 1.5 (Dolomanov et al., 2009)'
_computing_publication_material 'Olex2 1.5 (Dolomanov et al., 2009)'
_computing_structure_refinement 'olex2.refine 1.5 (Bourhis et al., 2015)'
_computing_structure_solution 'olex2.solve 1.5 (Bourhis et al., 2015)'
_diffrn_ambient_temperature 299.63(10)
_diffrn_measured_fraction_theta_full 0.9985
_diffrn_measured_fraction_theta_max 0.9782
_diffrn_measurement_device_type 'XtaLAB Synergy, Dualflex, HyPix'
_diffrn_radiation_type 'Cu K\a'
_diffrn_radiation_wavelength 1.54184
_diffrn_reflns_av_R_equivalents 0.0630
_diffrn_reflns_av_unetI/netI 0.0601
_diffrn_reflns_Laue_measured_fraction_full 0.9985
_diffrn_reflns_Laue_measured_fraction_max 0.9782
_diffrn_reflns_limit_h_max 17
_diffrn_reflns_limit_h_min -18
_diffrn_reflns_limit_k_max 4
_diffrn_reflns_limit_k_min -4
_diffrn_reflns_limit_l_max 34
_diffrn_reflns_limit_l_min -23
_diffrn_reflns_number 15312
_diffrn_reflns_point_group_measured_fraction_full 0.9985
_diffrn_reflns_point_group_measured_fraction_max 0.9782
_diffrn_reflns_theta_full 67.6840
_diffrn_reflns_theta_max 79.52
_diffrn_reflns_theta_min 3.19
_exptl_absorpt_coefficient_mu 25.075
_exptl_absorpt_correction_T_max 0.505
_exptl_absorpt_correction_T_min 0.135
_exptl_absorpt_correction_type analytical
_exptl_absorpt_process_details 'CrysAlisPro 1.171.42.49 (Rigaku Oxford Diffraction, 2022)'
_exptl_crystal_colour colourless
_exptl_crystal_density_diffrn 2.089
_exptl_crystal_description needle
_exptl_crystal_F_000 897.753
_exptl_crystal_recrystallization_method 'Re-crystallisation from solvent: toluene'
_exptl_crystal_size_max 0.15
_exptl_crystal_size_mid 0.06
_exptl_crystal_size_min 0.03
_refine_diff_density_max 1.8042
_refine_diff_density_min -0.7669
_refine_diff_density_rms 0.1802
_refine_ls_d_res_high 0.7840
_refine_ls_d_res_low 13.8551
_refine_ls_goodness_of_fit_ref 1.0324
_refine_ls_hydrogen_treatment constr
_refine_ls_matrix_type full
_refine_ls_number_constraints 10
_refine_ls_number_parameters 172
_refine_ls_number_reflns 3138
_refine_ls_number_restraints 0
_refine_ls_restrained_S_all 1.0324
_refine_ls_R_factor_all 0.0620
_refine_ls_R_factor_gt 0.0539
_refine_ls_shift/su_max -0.0003
_refine_ls_shift/su_mean 0.0001
_refine_ls_structure_factor_coef Fsqd
_refine_ls_weighting_details 'w=1/[\s^2^(Fo^2^)+(0.0506P)^2^+10.8768P] where P=(Fo^2^+2Fc^2^)/3'
_refine_ls_weighting_scheme calc
_refine_ls_wR_factor_gt 0.1513
_refine_ls_wR_factor_ref 0.1583
_reflns_Friedel_coverage 0.0
_reflns_limit_h_max 17
_reflns_limit_h_min -18
_reflns_limit_k_max 4
_reflns_limit_k_min 0
_reflns_limit_l_max 34
_reflns_limit_l_min 0
_reflns_number_gt 2555
_reflns_number_total 3138
_reflns_threshold_expression I>=2u(I)
_cod_data_source_file d4ce00097h2.cif
_cod_data_source_block CC22BPEC6Cl5I
_cod_depositor_comments 'Adding full bibliography for 7248176.cif.'
_cod_original_sg_symbol_H-M 'P 2/c'
_cod_database_code 7248176
_olex2_refinement_description
;
1. Fixed Uiso
 At 1.2 times of:
  All C(H) groups
2.a Riding coordinates:
 C6(H6)
2.b Aromatic/amide H refined with riding coordinates:
 C1(H1), C2(H2), C3(H3), C4(H4)
;
_olex2_submission_special_instructions 'No special instructions were received'

loop_
_space_group_symop_id
_space_group_symop_operation_xyz
1 x,y,z
2 -x,y,-z+1/2
3 -x,-y,-z
4 x,-y,z-1/2

loop_
_atom_site_label
_atom_site_type_symbol
_atom_site_fract_x
_atom_site_fract_y
_atom_site_fract_z
_atom_site_U_iso_or_equiv
_atom_site_adp_type
_atom_site_occupancy
_atom_site_refinement_flags_posn
I001 I 0.59019(3) 0.49473(12) 0.373429(18) 0.0508(2) Uani 1.000000 .
Cl1 Cl 0.80782(18) 0.5230(6) 0.45560(7) 0.0704(6) Uani 1.000000 .
Cl2 Cl 0.99858(16) 0.2702(10) 0.43554(9) 0.0913(9) Uani 1.000000 .
Cl3 Cl 1.00170(16) -0.0131(7) 0.32835(10) 0.0748(7) Uani 1.000000 .
Cl4 Cl 0.81211(17) -0.0552(7) 0.24245(8) 0.0689(6) Uani 1.000000 .
Cl5 Cl 0.61990(14) 0.1778(8) 0.26228(7) 0.0746(7) Uani 1.000000 .
C7 C 0.7215(5) 0.338(2) 0.3584(3) 0.0456(15) Uani 1.000000 .
C8 C 0.8070(6) 0.360(2) 0.3961(3) 0.0531(18) Uani 1.000000 .
C9 C 0.8935(6) 0.250(2) 0.3874(3) 0.0569(19) Uani 1.000000 .
C10 C 0.8947(5) 0.118(2) 0.3396(3) 0.0534(18) Uani 1.000000 .
C11 C 0.8099(6) 0.100(2) 0.3015(3) 0.0519(18) Uani 1.000000 .
C12 C 0.7238(5) 0.210(2) 0.3108(2) 0.0488(16) Uani 1.000000 .
N1 N 0.4124(5) 0.667(2) 0.3994(2) 0.0565(16) Uani 1.000000 .
C1 C 0.3315(7) 0.548(2) 0.3672(3) 0.062(2) Uani 1.000000 .
H1 H 0.3368(7) 0.445(2) 0.3370(3) 0.074(3) Uiso 1.000000 R
C2 C 0.2426(7) 0.569(3) 0.3762(3) 0.067(2) Uani 1.000000 .
H2 H 0.1884(7) 0.491(3) 0.3522(3) 0.081(3) Uiso 1.000000 R
C3 C 0.2344(6) 0.706(3) 0.4210(3) 0.069(2) Uani 1.000000 .
H3 H 0.1746(6) 0.714(3) 0.4287(3) 0.083(3) Uiso 1.000000 R
C4 C 0.3152(6) 0.834(3) 0.4551(3) 0.0580(19) Uani 1.000000 .
H4 H 0.3100(6) 0.937(3) 0.4853(3) 0.070(2) Uiso 1.000000 R
C5 C 0.4045(5) 0.807(2) 0.4437(2) 0.0477(16) Uani 1.000000 .
C6 C 0.4951(5) 0.937(2) 0.4773(3) 0.0488(17) Uani 1.000000 .
H6 H 0.5500(5) 0.927(2) 0.4649(3) 0.059(2) Uiso 1.000000 R

loop_
_atom_site_aniso_label
_atom_site_aniso_U_11
_atom_site_aniso_U_22
_atom_site_aniso_U_33
_atom_site_aniso_U_12
_atom_site_aniso_U_13
_atom_site_aniso_U_23
I001 0.0504(3) 0.0512(3) 0.0570(3) 0.0049(2) 0.0249(2) -0.0004(2)
Cl1 0.0730(13) 0.0975(18) 0.0430(9) -0.0100(12) 0.0186(8) -0.0163(9)
Cl2 0.0535(11) 0.139(3) 0.0723(13) -0.0025(15) -0.0013(10) -0.0083(16)
Cl3 0.0450(10) 0.1008(19) 0.0842(14) 0.0105(10) 0.0266(10) -0.0046(12)
Cl4 0.0686(12) 0.0950(17) 0.0509(9) 0.0015(11) 0.0296(9) -0.0141(10)
Cl5 0.0499(10) 0.120(2) 0.0507(9) 0.0042(12) 0.0073(8) -0.0066(12)
C7 0.043(3) 0.049(4) 0.051(3) 0.005(3) 0.024(3) 0.001(3)
C8 0.059(4) 0.061(5) 0.043(3) -0.009(4) 0.020(3) -0.002(3)
C9 0.049(4) 0.069(6) 0.053(4) -0.009(4) 0.014(3) -0.003(4)
C10 0.044(4) 0.067(5) 0.054(4) 0.002(4) 0.022(3) 0.002(4)
C11 0.055(4) 0.062(5) 0.045(3) 0.003(4) 0.025(3) -0.002(3)
C12 0.050(4) 0.055(5) 0.042(3) -0.001(3) 0.014(3) 0.001(3)
N1 0.053(4) 0.069(5) 0.050(3) 0.008(3) 0.018(3) -0.008(3)
C1 0.058(5) 0.084(7) 0.040(3) 0.010(4) 0.008(3) -0.006(4)
C2 0.055(5) 0.084(7) 0.057(5) -0.009(5) 0.004(4) 0.007(4)
C3 0.046(4) 0.098(8) 0.064(5) 0.004(5) 0.016(3) 0.014(5)
C4 0.053(4) 0.073(6) 0.051(4) 0.001(4) 0.022(3) -0.005(4)
C5 0.046(4) 0.055(5) 0.042(3) 0.002(3) 0.013(3) 0.006(3)
C6 0.040(3) 0.067(5) 0.043(3) 0.005(3) 0.016(3) -0.001(3)

loop_
_atom_type_symbol
_atom_type_scat_dispersion_real
_atom_type_scat_dispersion_imag
_atom_type_scat_Cromer_Mann_a1
_atom_type_scat_Cromer_Mann_a2
_atom_type_scat_Cromer_Mann_a3
_atom_type_scat_Cromer_Mann_a4
_atom_type_scat_Cromer_Mann_b1
_atom_type_scat_Cromer_Mann_b2
_atom_type_scat_Cromer_Mann_b3
_atom_type_scat_Cromer_Mann_b4
_atom_type_scat_Cromer_Mann_c
_atom_type_scat_source
_atom_type_scat_dispersion_source
C 0.01920 0.00962 2.31000 1.02000 1.58860 0.86500 20.84390 10.20750 0.56870 51.65120 0.21560 'International Tables Volume C Table 6.1.1.4 (pp. 500-502)' 'Henke, Gullikson and Davis, At. Data and Nucl. Data Tables, 1993, 54, 2'
Cl 0.36843 0.69943 11.46040 7.19640 6.25560 1.64550 0.01040 1.16620 18.51940 47.77840 -9.55740 'International Tables Volume C Table 6.1.1.4 (pp. 500-502)' 'Henke, Gullikson and Davis, At. Data and Nucl. Data Tables, 1993, 54, 2'
H 0.00000 0.00000 0.49300 0.32291 0.14019 0.04081 10.51090 26.12570 3.14236 57.79970 0.00304 'International Tables Volume C Table 6.1.1.4 (pp. 500-502)' 'Henke, Gullikson and Davis, At. Data and Nucl. Data Tables, 1993, 54, 2'
I -0.19206 6.94430 20.14720 18.99490 7.51380 2.27350 4.34700 0.38140 27.76600 66.87760 4.07120 'International Tables Volume C Table 6.1.1.4 (pp. 500-502)' 'Henke, Gullikson and Davis, At. Data and Nucl. Data Tables, 1993, 54, 2'
N 0.03256 0.01839 12.21260 3.13220 2.01250 1.16630 0.00570 9.89330 28.99750 0.58260 -11.52900 'International Tables Volume C Table 6.1.1.4 (pp. 500-502)' 'Henke, Gullikson and Davis, At. Data and Nucl. Data Tables, 1993, 54, 2'

loop_
_geom_angle_atom_site_label_1
_geom_angle_atom_site_label_2
_geom_angle_atom_site_label_3
_geom_angle
_geom_angle_site_symmetry_1
_geom_angle_site_symmetry_3
_geom_angle_publ_flag
C8 C7 I001 120.5(5) . . ?
C12 C7 I001 120.9(5) . . ?
C12 C7 C8 118.6(6) . . ?
C7 C8 Cl1 120.2(6) . . ?
C9 C8 Cl1 118.4(6) . . ?
C9 C8 C7 121.3(7) . . ?
C8 C9 Cl2 120.4(6) . . ?
C10 C9 Cl2 120.1(6) . . ?
C10 C9 C8 119.5(7) . . ?
C9 C10 Cl3 119.7(6) . . ?
C11 C10 Cl3 120.7(6) . . ?
C11 C10 C9 119.6(7) . . ?
C10 C11 Cl4 119.4(6) . . ?
C12 C11 Cl4 120.3(6) . . ?
C12 C11 C10 120.2(7) . . ?
C7 C12 Cl5 120.9(6) . . ?
C11 C12 Cl5 118.4(5) . . ?
C11 C12 C7 120.7(7) . . ?
C5 N1 C1 117.9(7) . . ?
H1 C1 N1 118.1(4) . . ?
C2 C1 N1 123.7(8) . . ?
C2 C1 H1 118.1(5) . . ?
H2 C2 C1 120.6(5) . . ?
C3 C2 C1 118.7(8) . . ?
C3 C2 H2 120.6(5) . . ?
H3 C3 C2 120.2(5) . . ?
C4 C3 C2 119.7(8) . . ?
C4 C3 H3 120.2(5) . . ?
H4 C4 C3 120.5(5) . . ?
C5 C4 C3 119.0(7) . . ?
C5 C4 H4 120.5(5) . . ?
C4 C5 N1 120.9(7) . . ?
C6 C5 N1 115.7(6) . . ?
C6 C5 C4 123.4(7) . . ?
C6 C6 C5 125.9(9) 3_676 . ?
H6 C6 C5 117.1(4) . . ?

loop_
_geom_bond_atom_site_label_1
_geom_bond_atom_site_label_2
_geom_bond_distance
_geom_bond_site_symmetry_2
_geom_bond_publ_flag
I001 C7 2.112(6) . ?
Cl1 C8 1.729(7) . ?
Cl2 C9 1.725(8) . ?
Cl3 C10 1.714(8) . ?
Cl4 C11 1.716(7) . ?
Cl5 C12 1.722(7) . ?
C7 C8 1.383(10) . ?
C7 C12 1.390(10) . ?
C8 C9 1.386(11) . ?
C9 C10 1.397(11) . ?
C10 C11 1.382(11) . ?
C11 C12 1.389(10) . ?
N1 C1 1.347(11) . ?
N1 C5 1.350(9) . ?
C1 H1 0.9300 . ?
C1 C2 1.357(13) . ?
C2 H2 0.9300 . ?
C2 C3 1.357(14) . ?
C3 H3 0.9300 . ?
C3 C4 1.383(12) . ?
C4 H4 0.9300 . ?
C4 C5 1.392(10) . ?
C5 C6 1.476(10) . ?
C6 C6 1.296(15) 3_676 ?
C6 H6 0.9287 . ?

loop_
_geom_torsion_atom_site_label_1
_geom_torsion_atom_site_label_2
_geom_torsion_atom_site_label_3
_geom_torsion_atom_site_label_4
_geom_torsion
_geom_torsion_site_symmetry_1
_geom_torsion_site_symmetry_2
_geom_torsion_site_symmetry_3
_geom_torsion_site_symmetry_4
_geom_torsion_publ_flag
I001 C7 C8 Cl1 -1.2(6) . . . . ?
I001 C7 C8 C9 178.1(7) . . . . ?
I001 C7 C12 Cl5 0.7(7) . . . . ?
I001 C7 C12 C11 -178.4(6) . . . . ?
Cl1 C8 C7 C12 179.2(7) . . . . ?
Cl1 C8 C9 Cl2 0.9(8) . . . . ?
Cl1 C8 C9 C10 -179.9(7) . . . . ?
Cl2 C9 C8 C7 -178.4(7) . . . . ?
Cl2 C9 C10 Cl3 -1.8(8) . . . . ?
Cl2 C9 C10 C11 179.4(7) . . . . ?
Cl3 C10 C9 C8 179.0(7) . . . . ?
Cl3 C10 C11 Cl4 0.0(8) . . . . ?
Cl3 C10 C11 C12 -179.3(7) . . . . ?
Cl4 C11 C10 C9 178.8(7) . . . . ?
Cl4 C11 C12 Cl5 1.4(8) . . . . ?
Cl4 C11 C12 C7 -179.5(6) . . . . ?
Cl5 C12 C7 C8 -179.7(7) . . . . ?
Cl5 C12 C11 C10 -179.3(7) . . . . ?
C7 C8 C9 C10 0.8(10) . . . . ?
C7 C12 C11 C10 -0.2(10) . . . . ?
C8 C9 C10 C11 0.2(10) . . . . ?
C9 C10 C11 C12 -0.5(10) . . . . ?
N1 C1 C2 C3 -2.5(12) . . . . ?
N1 C5 C4 C3 1.8(10) . . . . ?
N1 C5 C6 C6 -175.8(9) . . . 3_676 ?
C1 C2 C3 C4 2.9(12) . . . . ?
C2 C3 C4 C5 -2.6(12) . . . . ?
C3 C4 C5 C6 179.7(8) . . . . ?
C4 C5 C6 C6 6.2(10) . . . 3_676 ?
C5 C6 C6 C5 -180.0(11) . . 3_676 3_676 ?
